data_4067616
loop_
_publ_author_name
'Xiong, Yun'
'Yao, Shenglai'
'Driess, Matthias'

_publ_section_title
;
 Unusual [3+1] Cycloaddition of a Stable Silylene with a
 2,3-Diazabuta-1,3-diene versus [4+1] Cycloaddition toward a
 Buta-1,3-diene
;
_journal_issue 4
_journal_name_full Organometallics
_journal_page_first 987
_journal_paper_doi 10.1021/om901034w
_journal_volume 29
_journal_year 2010
_chemical_formula_sum 'C35 H52 N4 Si'
_chemical_formula_weight 556.90
_chemical_name_systematic
; 
 ? 
;
_space_group_IT_number 2
_symmetry_cell_setting triclinic
_symmetry_space_group_name_Hall '-P 1'
_symmetry_space_group_name_H-M 'P -1'
_atom_sites_solution_hydrogens geom
_atom_sites_solution_primary direct
_atom_sites_solution_secondary difmap
_audit_creation_method
;
CrysAlis RED, Oxford Diffraction Ltd.,
Version 1.171.31.8 (release 12-01-2007 CrysAlis171 .NET)
(compiled Jan 12 2007,17:49:11)
;
_cell_angle_alpha 79.254(4)
_cell_angle_beta 77.307(4)
_cell_angle_gamma 85.832(4)
_cell_formula_units_Z 2
_cell_length_a 8.9196(4)
_cell_length_b 12.2620(5)
_cell_length_c 15.7788(7)
_cell_measurement_reflns_used 4985
_cell_measurement_temperature 150(2)
_cell_measurement_theta_max 32.4331
_cell_measurement_theta_min 3.1330
_cell_volume 1653.16(13)
_computing_cell_refinement
;
CrysAlis RED, Oxford Diffraction Ltd.,
Version 1.171.31.8 (release 12-01-2007 CrysAlis171 .NET)
(compiled Jan 12 2007,17:49:11)
;
_computing_data_collection
;
CrysAlis CCD, Oxford Diffraction Ltd.,
Version 1.171.31.8 (release 12-01-2007 CrysAlis171 .NET)
(compiled Jan 12 2007,17:49:11)
;
_computing_data_reduction
;
CrysAlis RED, Oxford Diffraction Ltd.,
Version 1.171.31.8 (release 12-01-2007 CrysAlis171 .NET)
(compiled Jan 12 2007,17:49:11)
;
_computing_publication_material 'SHELXL-97 (Sheldrick, 1997)'
_computing_structure_refinement 'SHELXL-97 (Sheldrick, 1997)'
_computing_structure_solution 'SHELXS-97 (Sheldrick, 1990)'
_diffrn_ambient_temperature 150(2)
_diffrn_measured_fraction_theta_full 0.997
_diffrn_measured_fraction_theta_max 0.997
_diffrn_measurement_device_type 'Oxford Diffraction Xcalibur S Sapphire'
_diffrn_measurement_method \w
_diffrn_radiation_monochromator graphite
_diffrn_radiation_source 'Enhance (Mo) X-ray Source'
_diffrn_radiation_type MoK\a
_diffrn_radiation_wavelength 0.71073
_diffrn_reflns_av_R_equivalents 0.0344
_diffrn_reflns_av_sigmaI/netI 0.0663
_diffrn_reflns_limit_h_max 10
_diffrn_reflns_limit_h_min -10
_diffrn_reflns_limit_k_max 14
_diffrn_reflns_limit_k_min -14
_diffrn_reflns_limit_l_max 18
_diffrn_reflns_limit_l_min -18
_diffrn_reflns_number 12823
_diffrn_reflns_theta_full 25.00
_diffrn_reflns_theta_max 25.00
_diffrn_reflns_theta_min 3.14
_exptl_absorpt_coefficient_mu 0.100
_exptl_absorpt_correction_type none
_exptl_crystal_colour colorless
_exptl_crystal_density_diffrn 1.119
_exptl_crystal_density_method 'not measured'
_exptl_crystal_description prism
_exptl_crystal_F_000 608
_exptl_crystal_size_max 0.29
_exptl_crystal_size_mid 0.23
_exptl_crystal_size_min 0.18
_refine_diff_density_max 0.504
_refine_diff_density_min -0.283
_refine_diff_density_rms 0.046
_refine_ls_extinction_method none
_refine_ls_goodness_of_fit_ref 1.063
_refine_ls_hydrogen_treatment mixed
_refine_ls_matrix_type full
_refine_ls_number_parameters 377
_refine_ls_number_reflns 5816
_refine_ls_number_restraints 0
_refine_ls_restrained_S_all 1.063
_refine_ls_R_factor_all 0.0932
_refine_ls_R_factor_gt 0.0578
_refine_ls_shift/su_max 0.000
_refine_ls_shift/su_mean 0.000
_refine_ls_structure_factor_coef Fsqd
_refine_ls_weighting_details 'calc w=1/[\s^2^(Fo^2^)+(0.0739P)^2^+0.0000P] where P=(Fo^2^+2Fc^2^)/3'
_refine_ls_weighting_scheme calc
_refine_ls_wR_factor_gt 0.1310
_refine_ls_wR_factor_ref 0.1426
_reflns_number_gt 4150
_reflns_number_total 5816
_reflns_threshold_expression >2sigma(I)
_cod_data_source_file om901034w_si_001.cif
_cod_data_source_block compound4
_cod_original_cell_volume 1653.16(12)
_cod_original_sg_symbol_H-M p-1
_cod_database_code 4067616

loop_
_symmetry_equiv_pos_as_xyz
'x, y, z'
'-x, -y, -z'

loop_
_atom_site_label
_atom_site_type_symbol
_atom_site_fract_x
_atom_site_fract_y
_atom_site_fract_z
_atom_site_U_iso_or_equiv
_atom_site_adp_type
_atom_site_occupancy
_atom_site_symmetry_multiplicity
_atom_site_calc_flag
_atom_site_refinement_flags
Si1 Si 0.47693(8) 0.24938(5) 0.27448(4) 0.01973(19) Uani 1 1 d .
N1 N 0.4912(2) 0.39206(15) 0.23369(12) 0.0180(4) Uani 1 1 d .
N2 N 0.5112(2) 0.18904(15) 0.17965(12) 0.0189(5) Uani 1 1 d .
N3 N 0.3712(3) 0.0880(2) 0.45848(15) 0.0398(6) Uani 1 1 d .
N4 N 0.5149(3) 0.08383(19) 0.39917(15) 0.0345(6) Uani 1 1 d .
C1 C 0.4026(3) 0.5461(2) 0.13096(17) 0.0328(7) Uani 1 1 d .
H1A H 0.4234 0.5980 0.1643 0.039 Uiso 1 1 calc R
H1B H 0.3623 0.5713 0.0795 0.039 Uiso 1 1 calc R
C2 C 0.4308(3) 0.43453(19) 0.15713(15) 0.0203(5) Uani 1 1 d .
C3 C 0.4029(3) 0.3574(2) 0.10521(15) 0.0216(6) Uani 1 1 d .
H3 H 0.3472 0.3872 0.0608 0.026 Uiso 1 1 calc R
C4 C 0.4439(3) 0.2475(2) 0.10976(15) 0.0203(5) Uani 1 1 d .
C5 C 0.4180(3) 0.1868(2) 0.04276(17) 0.0291(6) Uani 1 1 d .
H5A H 0.3375 0.1330 0.0694 0.044 Uiso 1 1 calc R
H5B H 0.5134 0.1476 0.0194 0.044 Uiso 1 1 calc R
H5C H 0.3857 0.2393 -0.0054 0.044 Uiso 1 1 calc R
C6 C 0.5366(3) 0.47468(19) 0.27714(15) 0.0202(5) Uani 1 1 d .
C7 C 0.6921(3) 0.5042(2) 0.25654(16) 0.0244(6) Uani 1 1 d .
C8 C 0.7331(3) 0.5866(2) 0.29565(18) 0.0319(7) Uani 1 1 d .
H8 H 0.8372 0.6080 0.2817 0.038 Uiso 1 1 calc R
C9 C 0.6274(3) 0.6384(2) 0.35407(18) 0.0349(7) Uani 1 1 d .
H9 H 0.6587 0.6941 0.3805 0.042 Uiso 1 1 calc R
C10 C 0.4764(3) 0.6092(2) 0.37397(18) 0.0312(6) Uani 1 1 d .
H10 H 0.4038 0.6441 0.4151 0.037 Uiso 1 1 calc R
C11 C 0.4279(3) 0.5288(2) 0.33452(16) 0.0238(6) Uani 1 1 d .
C12 C 0.2566(3) 0.5068(2) 0.35553(17) 0.0278(6) Uani 1 1 d .
H12 H 0.2383 0.4565 0.3160 0.033 Uiso 1 1 calc R
C13 C 0.2034(3) 0.4485(2) 0.45148(18) 0.0401(7) Uani 1 1 d .
H13A H 0.2655 0.3800 0.4622 0.060 Uiso 1 1 calc R
H13B H 0.0949 0.4303 0.4619 0.060 Uiso 1 1 calc R
H13C H 0.2158 0.4978 0.4915 0.060 Uiso 1 1 calc R
C14 C 0.1573(3) 0.6139(2) 0.3395(2) 0.0402(7) Uani 1 1 d .
H14A H 0.1724 0.6642 0.3782 0.060 Uiso 1 1 calc R
H14B H 0.0487 0.5952 0.3523 0.060 Uiso 1 1 calc R
H14C H 0.1877 0.6502 0.2778 0.060 Uiso 1 1 calc R
C15 C 0.8124(3) 0.4498(2) 0.19258(18) 0.0329(7) Uani 1 1 d .
H15 H 0.7789 0.3727 0.1961 0.039 Uiso 1 1 calc R
C16 C 0.8202(4) 0.5099(3) 0.0975(2) 0.0587(10) Uani 1 1 d .
H16A H 0.7185 0.5115 0.0832 0.088 Uiso 1 1 calc R
H16B H 0.8943 0.4705 0.0570 0.088 Uiso 1 1 calc R
H16C H 0.8528 0.5861 0.0914 0.088 Uiso 1 1 calc R
C17 C 0.9717(3) 0.4395(3) 0.2152(3) 0.0629(10) Uani 1 1 d .
H17A H 1.0128 0.5136 0.2069 0.094 Uiso 1 1 calc R
H17B H 1.0408 0.3950 0.1765 0.094 Uiso 1 1 calc R
H17C H 0.9635 0.4032 0.2769 0.094 Uiso 1 1 calc R
C18 C 0.5926(3) 0.08462(19) 0.16625(15) 0.0219(6) Uani 1 1 d .
C19 C 0.7482(3) 0.0864(2) 0.12350(16) 0.0245(6) Uani 1 1 d .
C20 C 0.8264(3) -0.0140(2) 0.11293(18) 0.0343(7) Uani 1 1 d .
H20 H 0.9318 -0.0139 0.0841 0.041 Uiso 1 1 calc R
C21 C 0.7538(4) -0.1140(2) 0.14351(19) 0.0395(7) Uani 1 1 d .
H21 H 0.8097 -0.1821 0.1375 0.047 Uiso 1 1 calc R
C22 C 0.6000(3) -0.1141(2) 0.18273(19) 0.0368(7) Uani 1 1 d .
H22 H 0.5503 -0.1830 0.2030 0.044 Uiso 1 1 calc R
C23 C 0.5155(3) -0.0162(2) 0.19350(16) 0.0280(6) Uani 1 1 d .
C24 C 0.3433(3) -0.0235(2) 0.2302(2) 0.0406(8) Uani 1 1 d .
H24 H 0.2988 0.0538 0.2295 0.049 Uiso 1 1 calc R
C25 C 0.2648(4) -0.0803(3) 0.1731(2) 0.0538(9) Uani 1 1 d .
H25A H 0.2850 -0.0392 0.1124 0.081 Uiso 1 1 calc R
H25B H 0.1537 -0.0811 0.1970 0.081 Uiso 1 1 calc R
H25C H 0.3058 -0.1567 0.1735 0.081 Uiso 1 1 calc R
C26 C 0.3055(4) -0.0857(3) 0.3246(2) 0.0588(10) Uani 1 1 d .
H26A H 0.3425 -0.1632 0.3263 0.088 Uiso 1 1 calc R
H26B H 0.1940 -0.0832 0.3469 0.088 Uiso 1 1 calc R
H26C H 0.3558 -0.0508 0.3616 0.088 Uiso 1 1 calc R
C27 C 0.8320(3) 0.1943(2) 0.08590(18) 0.0306(6) Uani 1 1 d .
H27 H 0.7752 0.2534 0.1174 0.037 Uiso 1 1 calc R
C28 C 0.9983(3) 0.1881(3) 0.0982(2) 0.0440(8) Uani 1 1 d .
H28A H 1.0006 0.1589 0.1601 0.066 Uiso 1 1 calc R
H28B H 1.0404 0.2625 0.0816 0.066 Uiso 1 1 calc R
H28C H 1.0602 0.1389 0.0607 0.066 Uiso 1 1 calc R
C29 C 0.8326(3) 0.2298(2) -0.01224(18) 0.0384(7) Uani 1 1 d .
H29A H 0.8865 0.1726 -0.0446 0.058 Uiso 1 1 calc R
H29B H 0.8853 0.3001 -0.0345 0.058 Uiso 1 1 calc R
H29C H 0.7265 0.2395 -0.0207 0.058 Uiso 1 1 calc R
C30 C 0.2739(3) 0.2167(2) 0.34099(17) 0.0291(6) Uani 1 1 d .
H30A H 0.2159 0.2879 0.3467 0.035 Uiso 1 1 calc R
H30B H 0.2225 0.1769 0.3068 0.035 Uiso 1 1 calc R
C31 C 0.2622(3) 0.1494(2) 0.43079(18) 0.0346(7) Uani 1 1 d .
C32 C 0.1103(4) 0.1451(3) 0.4936(2) 0.0501(9) Uani 1 1 d .
H32A H 0.1180 0.0935 0.5480 0.075 Uiso 1 1 calc R
H32B H 0.0330 0.1197 0.4667 0.075 Uiso 1 1 calc R
H32C H 0.0799 0.2194 0.5072 0.075 Uiso 1 1 calc R
C33 C 0.5962(3) 0.1898(2) 0.35874(16) 0.0257(6) Uani 1 1 d .
C34 C 0.5959(4) 0.2621(2) 0.42812(18) 0.0390(7) Uani 1 1 d .
H34A H 0.4909 0.2898 0.4489 0.059 Uiso 1 1 calc R
H34B H 0.6625 0.3251 0.4019 0.059 Uiso 1 1 calc R
H34C H 0.6340 0.2178 0.4780 0.059 Uiso 1 1 calc R
C35 C 0.7607(3) 0.1516(2) 0.32377(18) 0.0371(7) Uani 1 1 d .
H35A H 0.8065 0.1149 0.3732 0.056 Uiso 1 1 calc R
H35B H 0.8209 0.2160 0.2918 0.056 Uiso 1 1 calc R
H35C H 0.7607 0.0992 0.2838 0.056 Uiso 1 1 calc R
H1 H 0.588(4) 0.036(3) 0.441(2) 0.070(10) Uiso 1 1 d .

loop_
_atom_site_aniso_label
_atom_site_aniso_U_11
_atom_site_aniso_U_22
_atom_site_aniso_U_33
_atom_site_aniso_U_23
_atom_site_aniso_U_13
_atom_site_aniso_U_12
Si1 0.0245(4) 0.0179(4) 0.0148(3) -0.0012(3) -0.0022(3) 0.0023(3)
N1 0.0190(11) 0.0190(11) 0.0155(10) -0.0021(8) -0.0038(8) 0.0005(8)
N2 0.0210(11) 0.0189(11) 0.0159(10) -0.0025(8) -0.0028(9) 0.0010(9)
N3 0.0405(15) 0.0412(15) 0.0312(14) 0.0029(11) -0.0021(11) 0.0020(12)
N4 0.0318(13) 0.0378(14) 0.0285(13) 0.0022(10) -0.0028(11) 0.0029(11)
C1 0.0482(18) 0.0270(15) 0.0237(15) -0.0004(11) -0.0126(13) 0.0011(13)
C2 0.0182(13) 0.0219(13) 0.0168(13) 0.0009(10) 0.0004(10) 0.0016(10)
C3 0.0185(13) 0.0278(14) 0.0170(13) 0.0015(10) -0.0055(10) 0.0014(11)
C4 0.0149(12) 0.0265(14) 0.0175(13) -0.0021(10) -0.0006(10) -0.0018(10)
C5 0.0271(15) 0.0352(16) 0.0268(15) -0.0087(12) -0.0080(12) 0.0016(12)
C6 0.0232(13) 0.0190(13) 0.0181(13) -0.0004(10) -0.0064(11) -0.0001(11)
C7 0.0240(14) 0.0239(14) 0.0252(14) -0.0035(11) -0.0061(11) -0.0003(11)
C8 0.0251(15) 0.0344(16) 0.0398(17) -0.0091(13) -0.0117(13) -0.0035(13)
C9 0.0397(17) 0.0333(16) 0.0402(17) -0.0173(13) -0.0181(14) 0.0007(13)
C10 0.0317(16) 0.0342(16) 0.0316(15) -0.0148(12) -0.0097(12) 0.0059(13)
C11 0.0251(14) 0.0241(14) 0.0225(14) -0.0029(11) -0.0077(11) 0.0029(11)
C12 0.0233(14) 0.0293(15) 0.0303(15) -0.0103(11) -0.0009(12) 0.0012(12)
C13 0.0363(17) 0.0441(18) 0.0334(17) -0.0109(13) 0.0087(13) 0.0019(14)
C14 0.0277(16) 0.0360(17) 0.060(2) -0.0143(14) -0.0119(15) 0.0059(13)
C15 0.0215(14) 0.0371(16) 0.0392(17) -0.0136(13) 0.0028(12) -0.0064(12)
C16 0.053(2) 0.068(2) 0.042(2) -0.0051(17) 0.0160(16) -0.0093(18)
C17 0.0221(17) 0.076(2) 0.102(3) -0.053(2) -0.0082(18) 0.0048(16)
C18 0.0276(14) 0.0194(13) 0.0184(13) -0.0054(10) -0.0047(11) 0.0056(11)
C19 0.0264(14) 0.0270(14) 0.0207(14) -0.0086(10) -0.0044(11) 0.0047(11)
C20 0.0285(15) 0.0369(17) 0.0363(17) -0.0131(13) -0.0022(13) 0.0099(13)
C21 0.0472(19) 0.0250(15) 0.0453(18) -0.0131(13) -0.0072(15) 0.0146(14)
C22 0.0467(19) 0.0216(15) 0.0392(17) -0.0046(12) -0.0038(14) -0.0005(13)
C23 0.0343(16) 0.0247(15) 0.0249(14) -0.0066(11) -0.0045(12) 0.0004(12)
C24 0.0357(17) 0.0272(16) 0.053(2) -0.0081(13) 0.0060(14) -0.0034(13)
C25 0.043(2) 0.0442(19) 0.077(3) -0.0134(17) -0.0120(18) -0.0119(16)
C26 0.063(2) 0.052(2) 0.055(2) -0.0124(17) 0.0113(18) -0.0201(18)
C27 0.0227(14) 0.0321(15) 0.0359(16) -0.0145(12) 0.0024(12) 0.0011(12)
C28 0.0263(16) 0.059(2) 0.0475(19) -0.0163(15) -0.0020(14) -0.0060(15)
C29 0.0303(16) 0.0360(17) 0.0440(18) -0.0001(13) -0.0025(14) -0.0028(13)
C30 0.0306(15) 0.0239(14) 0.0298(15) -0.0051(11) 0.0002(12) -0.0001(12)
C31 0.0323(16) 0.0333(16) 0.0334(16) -0.0040(12) 0.0020(13) -0.0028(13)
C32 0.049(2) 0.050(2) 0.0374(18) 0.0082(15) 0.0076(15) -0.0025(16)
C33 0.0315(15) 0.0237(14) 0.0204(13) -0.0020(10) -0.0057(11) 0.0051(11)
C34 0.0510(19) 0.0387(17) 0.0311(16) -0.0071(13) -0.0194(14) 0.0096(14)
C35 0.0286(16) 0.0506(19) 0.0349(17) -0.0086(13) -0.0137(13) 0.0051(14)

loop_
_atom_type_symbol
_atom_type_description
_atom_type_scat_dispersion_real
_atom_type_scat_dispersion_imag
_atom_type_scat_source
C C 0.0033 0.0016 'International Tables Vol C Tables 4.2.6.8 and 6.1.1.4'
H H 0.0000 0.0000 'International Tables Vol C Tables 4.2.6.8 and 6.1.1.4'
N N 0.0061 0.0033 'International Tables Vol C Tables 4.2.6.8 and 6.1.1.4'
Si Si 0.0817 0.0704 'International Tables Vol C Tables 4.2.6.8 and 6.1.1.4'

loop_
_geom_angle_atom_site_label_1
_geom_angle_atom_site_label_2
_geom_angle_atom_site_label_3
_geom_angle
N2 Si1 N1 104.07(9)
N2 Si1 C33 115.72(11)
N1 Si1 C33 116.19(10)
N2 Si1 C30 109.33(11)
N1 Si1 C30 110.35(11)
C33 Si1 C30 101.16(11)
C2 N1 C6 115.63(18)
C2 N1 Si1 117.24(15)
C6 N1 Si1 126.41(14)
C4 N2 C18 117.07(19)
C4 N2 Si1 115.19(16)
C18 N2 Si1 127.66(14)
C31 N3 N4 117.9(2)
N3 N4 C33 119.1(2)
C1 C2 N1 122.4(2)
C1 C2 C3 119.5(2)
N1 C2 C3 118.0(2)
C4 C3 C2 129.8(2)
C3 C4 N2 121.0(2)
C3 C4 C5 120.4(2)
N2 C4 C5 118.6(2)
C11 C6 C7 120.2(2)
C11 C6 N1 120.9(2)
C7 C6 N1 118.7(2)
C8 C7 C6 118.3(2)
C8 C7 C15 120.0(2)
C6 C7 C15 121.8(2)
C9 C8 C7 121.9(3)
C10 C9 C8 119.6(3)
C9 C10 C11 120.9(3)
C6 C11 C10 119.1(2)
C6 C11 C12 123.4(2)
C10 C11 C12 117.6(2)
C11 C12 C13 111.2(2)
C11 C12 C14 112.6(2)
C13 C12 C14 108.9(2)
C7 C15 C17 113.4(2)
C7 C15 C16 111.0(2)
C17 C15 C16 110.8(3)
C19 C18 C23 120.7(2)
C19 C18 N2 118.8(2)
C23 C18 N2 120.5(2)
C20 C19 C18 118.5(2)
C20 C19 C27 119.2(2)
C18 C19 C27 122.3(2)
C21 C20 C19 121.3(3)
C22 C21 C20 119.5(3)
C21 C22 C23 121.7(2)
C22 C23 C18 118.2(2)
C22 C23 C24 118.1(2)
C18 C23 C24 123.6(2)
C23 C24 C26 112.5(3)
C23 C24 C25 111.4(3)
C26 C24 C25 108.7(2)
C19 C27 C29 111.2(2)
C19 C27 C28 113.4(2)
C29 C27 C28 108.5(2)
C31 C30 Si1 116.38(19)
N3 C31 C30 125.5(3)
N3 C31 C32 115.8(2)
C30 C31 C32 118.6(2)
N4 C33 C35 104.0(2)
N4 C33 C34 111.3(2)
C35 C33 C34 109.1(2)
N4 C33 Si1 99.99(16)
C35 C33 Si1 117.16(18)
C34 C33 Si1 114.42(18)

loop_
_geom_bond_atom_site_label_1
_geom_bond_atom_site_label_2
_geom_bond_distance
Si1 N2 1.749(2)
Si1 N1 1.7515(19)
Si1 C33 1.892(2)
Si1 C30 1.912(3)
N1 C2 1.425(3)
N1 C6 1.450(3)
N2 C4 1.423(3)
N2 C18 1.452(3)
N3 C31 1.289(3)
N3 N4 1.415(3)
N4 C33 1.498(3)
C1 C2 1.375(3)
C2 C3 1.428(4)
C3 C4 1.363(3)
C4 C5 1.467(3)
C6 C11 1.395(4)
C6 C7 1.411(3)
C7 C8 1.386(4)
C7 C15 1.512(4)
C8 C9 1.375(4)
C9 C10 1.372(4)
C10 C11 1.398(4)
C11 C12 1.524(3)
C12 C13 1.536(3)
C12 C14 1.542(4)
C15 C17 1.531(4)
C15 C16 1.533(4)
C18 C19 1.403(3)
C18 C23 1.408(3)
C19 C20 1.390(4)
C19 C27 1.521(3)
C20 C21 1.384(4)
C21 C22 1.376(4)
C22 C23 1.388(4)
C23 C24 1.520(4)
C24 C26 1.519(4)
C24 C25 1.539(4)
C27 C29 1.527(4)
C27 C28 1.532(4)
C30 C31 1.487(3)
C31 C32 1.490(4)
C33 C35 1.522(4)
C33 C34 1.532(4)
